data_1532468
loop_
_publ_author_name
'Sun, Chun-Yi'
'To, Wai-Pong'
'Wang, Xin-Long'
'Chan, Kaai-Tung'
'Su, Zhong-Min'
'Che, Chi-Ming'

_publ_section_title
;
 Metal--organic framework composites with luminescent gold(iii) complexes.
 Strongly emissive and long-lived excited states in open air and
 photo-catalysis
;
_journal_issue 12
_journal_name_full 'Chem. Sci.'
_journal_page_first 7105
_journal_paper_doi 10.1039/C5SC02216A
_journal_volume 6
_journal_year 2015
_chemical_formula_sum 'C82 H116 Cd2 N24 O25'
_chemical_formula_weight 2062.77
_chemical_name_systematic
;
 ?
;
_space_group_crystal_system monoclinic
_space_group_IT_number 15
_space_group_name_Hall '-C 2yc'
_space_group_name_H-M_alt 'C 1 2/c 1'
_symmetry_space_group_name_Hall '-C 2yc'
_symmetry_space_group_name_H-M 'C 1 2/c 1'
_atom_sites_solution_hydrogens geom
_audit_creation_method SHELXL-2013
_audit_update_record
;
2014-03-24 deposited with the CCDC.
2015-09-04 downloaded from the CCDC.
;
_cell_angle_alpha 90.000(5)
_cell_angle_beta 105.900(5)
_cell_angle_gamma 90.000(5)
_cell_formula_units_Z 4
_cell_length_a 30.664(5)
_cell_length_b 17.225(5)
_cell_length_c 27.371(5)
_cell_measurement_temperature 293(2)
_cell_volume 13904(5)
_computing_structure_refinement 'SHELXL-2013 (Sheldrick, 2013)'
_diffrn_ambient_temperature 293(2)
_diffrn_measured_fraction_theta_full 0.757
_diffrn_measured_fraction_theta_max 0.960
_diffrn_radiation_type MoK\a
_diffrn_radiation_wavelength 0.71069
_diffrn_reflns_av_R_equivalents 0.1108
_diffrn_reflns_av_unetI/netI 0.1736
_diffrn_reflns_laue_measured_fraction_full 0.757
_diffrn_reflns_laue_measured_fraction_max 0.960
_diffrn_reflns_limit_h_max 32
_diffrn_reflns_limit_h_min -29
_diffrn_reflns_limit_k_max 18
_diffrn_reflns_limit_k_min -9
_diffrn_reflns_limit_l_max 30
_diffrn_reflns_limit_l_min -30
_diffrn_reflns_number 23752
_diffrn_reflns_point_group_measured_fraction_full 0.757
_diffrn_reflns_point_group_measured_fraction_max 0.960
_diffrn_reflns_theta_full 25.240
_diffrn_reflns_theta_max 23.185
_diffrn_reflns_theta_min 1.369
_exptl_absorpt_coefficient_mu 0.332
_exptl_crystal_density_diffrn 0.985
_exptl_crystal_F_000 2352
_refine_diff_density_max 0.516
_refine_diff_density_min -0.639
_refine_diff_density_rms 0.069
_refine_ls_extinction_method none
_refine_ls_goodness_of_fit_ref 1.044
_refine_ls_hydrogen_treatment constr
_refine_ls_matrix_type full
_refine_ls_number_parameters 232
_refine_ls_number_reflns 9511
_refine_ls_number_restraints 6
_refine_ls_restrained_S_all 1.046
_refine_ls_R_factor_all 0.1411
_refine_ls_R_factor_gt 0.0723
_refine_ls_shift/su_max 0.178
_refine_ls_shift/su_mean 0.009
_refine_ls_structure_factor_coef Fsqd
_refine_ls_weighting_details 'w=1/[\s^2^(Fo^2^)+(0.0407P)^2^] where P=(Fo^2^+2Fc^2^)/3'
_refine_ls_weighting_scheme calc
_refine_ls_wR_factor_gt 0.1556
_refine_ls_wR_factor_ref 0.1677
_reflns_Friedel_coverage 0.000
_reflns_number_gt 3623
_reflns_number_total 9511
_reflns_threshold_expression 'I > 2\s(I)'
_cod_data_source_file c5sc02216a2.cif
_cod_data_source_block MOF1
_cod_depositor_comments 'Adding full bibliography for 1532468.cif.'
_cod_database_code 1532468
_shelx_space_group_comment
;
The symmetry employed for this shelxl refinement is uniquely defined
by the following loop, which should always be used as a source of
symmetry information in preference to the above space-group names.
They are only intended as comments.
;
_shelxl_version_number 2013-4

loop_
_space_group_symop_operation_xyz
'x, y, z'
'-x, y, -z+1/2'
'x+1/2, y+1/2, z'
'-x+1/2, y+1/2, -z+1/2'
'-x, -y, -z'
'x, -y, z-1/2'
'-x+1/2, -y+1/2, -z'
'x+1/2, -y+1/2, z-1/2'

loop_
_atom_site_label
_atom_site_type_symbol
_atom_site_fract_x
_atom_site_fract_y
_atom_site_fract_z
_atom_site_U_iso_or_equiv
_atom_site_adp_type
_atom_site_occupancy
_atom_site_site_symmetry_order
_atom_site_calc_flag
_atom_site_refinement_flags_posn
_atom_site_refinement_flags_adp
_atom_site_refinement_flags_occupancy
_atom_site_disorder_assembly
_atom_site_disorder_group
Cd1 Cd 0.37079(2) 0.76297(3) 0.14349(2) 0.0801(3) Uani 1 1 d . . . . .
C1 C 0.28802(19) 0.9509(3) 0.2270(2) 0.126(3) Uani 1 1 d G U . . .
N1 N 0.26840(15) 0.9262(3) 0.1792(2) 0.112(2) Uani 1 1 d G . . A .
C2 C 0.29248(17) 0.8837(3) 0.15426(17) 0.100(3) Uani 1 1 d G . . A .
N2 N 0.33618(16) 0.8660(2) 0.1771(2) 0.0825(19) Uani 1 1 d G . . A .
C3 C 0.35581(14) 0.8906(3) 0.2249(2) 0.104(3) Uani 1 1 d G . . A .
N3 N 0.33172(19) 0.9331(3) 0.24982(18) 0.123(3) Uani 1 1 d G . . A .
C4A C 0.2309(4) 0.8794(6) 0.0732(4) 0.116(3) Uiso 0.5 1 d G . P A 1
C5A C 0.2086(4) 0.9526(5) 0.0787(4) 0.188(6) Uiso 0.8 1 d G . P A 1
H5AA H 0.2196 0.9843 0.1069 0.226 Uiso 0.8 1 calc R U P A 1
C6A C 0.1694(4) 0.9735(5) 0.0391(5) 0.162(6) Uiso 0.7 1 d G . P A 1
H6AA H 0.1554 1.0211 0.0400 0.194 Uiso 0.7 1 calc R U P A 1
C7A C 0.1516(3) 0.9211(6) -0.0020(5) 0.119(5) Uiso 0.6 1 d G . P A 1
H7AA H 0.1260 0.9347 -0.0278 0.143 Uiso 0.6 1 calc R U P A 1
C8A C 0.1730(3) 0.8479(6) -0.0035(4) 0.102(3) Uiso 0.5 1 d G . P A 1
C9A C 0.2123(3) 0.8271(6) 0.0361(4) 0.038(3) Uiso 0.5 1 d G . P A 1
H9AA H 0.2250 0.7780 0.0365 0.046 Uiso 0.5 1 calc R U P A 1
C4B C 0.2294(5) 0.8793(8) 0.0730(6) 0.116(3) Uiso 0.5 1 d G . P A 2
C5B C 0.1946(7) 0.9119(11) 0.0941(8) 0.130(16) Uiso 0.2 1 d G . P A 2
H5BA H 0.2023 0.9298 0.1274 0.156 Uiso 0.2 1 calc R U P A 2
C6B C 0.1478(7) 0.9165(12) 0.0629(9) 0.199(16) Uiso 0.3 1 d G . P A 2
H6BA H 0.1256 0.9373 0.0764 0.239 Uiso 0.3 1 calc R U P A 2
C7B C 0.1357(6) 0.8885(10) 0.0107(8) 0.165(11) Uiso 0.4 1 d G . P A 2
H7BA H 0.1067 0.8924 -0.0111 0.198 Uiso 0.4 1 calc R U P A 2
C8B C 0.1748(5) 0.8524(7) -0.0047(5) 0.102(3) Uiso 0.5 1 d G . P A 2
C9B C 0.2173(5) 0.8513(7) 0.0207(6) 0.097(6) Uiso 0.5 1 d G . P A 2
H9BA H 0.2394 0.8332 0.0061 0.117 Uiso 0.5 1 calc R U P A 2
C10 C 0.1577(3) 0.8018(5) -0.0520(4) 0.093(3) Uani 1 1 d . . . . .
C11A C 0.2228(4) 1.0364(8) 0.2324(5) 0.107(6) Uiso 0.5 1 d G . P B 1
C12A C 0.1891(5) 1.0014(7) 0.1926(5) 0.147(7) Uiso 0.5 1 d G . P B 1
H12A H 0.1970 0.9618 0.1734 0.177 Uiso 0.5 1 calc R U P B 1
C13A C 0.1435(5) 1.0265(8) 0.1819(5) 0.139(7) Uiso 0.5 1 d G . P B 1
H13A H 0.1214 1.0035 0.1557 0.167 Uiso 0.5 1 calc R U P B 1
C14A C 0.1316(4) 1.0867(9) 0.2110(6) 0.163(8) Uiso 0.5 1 d G . P B 1
H14A H 0.1017 1.1032 0.2040 0.196 Uiso 0.5 1 calc R U P B 1
C15A C 0.1653(5) 1.1218(8) 0.2508(6) 0.096(3) Uiso 0.3 1 d G . P B 1
C16A C 0.2109(5) 1.0966(8) 0.2615(6) 0.068(3) Uiso 0.3 1 d G . P B 1
H16A H 0.2330 1.1197 0.2877 0.081 Uiso 0.3 1 calc R U P B 1
C11B C 0.2178(3) 0.9965(5) 0.2491(4) 0.055(4) Uiso 0.5 1 d G . P B 2
C12B C 0.1824(4) 0.9577(6) 0.2132(4) 0.122(6) Uiso 0.5 1 d G . P B 2
H12B H 0.1889 0.9153 0.1953 0.146 Uiso 0.5 1 calc R U P B 2
C13B C 0.1370(4) 0.9834(7) 0.2044(5) 0.157(8) Uiso 0.5 1 d G . P B 2
H13B H 0.1138 0.9579 0.1808 0.189 Uiso 0.5 1 calc R U P B 2
C14B C 0.1271(3) 1.0479(6) 0.2316(4) 0.103(6) Uiso 0.5 1 d G . P B 2
H14B H 0.0973 1.0648 0.2259 0.124 Uiso 0.5 1 calc R U P B 2
C15B C 0.1625(3) 1.0867(4) 0.2675(3) 0.096(3) Uiso 0.7 1 d G . P B 2
C16B C 0.2078(3) 1.0610(4) 0.2763(3) 0.068(3) Uiso 0.7 1 d G . P B 2
H16B H 0.2311 1.0864 0.2999 0.081 Uiso 0.7 1 calc R U P B 2
C17 C 0.1544(4) 1.1599(5) 0.2962(4) 0.112(3) Uani 1 1 d . . . . .
C18A C 0.4315(3) 0.9132(6) 0.2888(4) 0.078(5) Uiso 0.5 1 d G . P A 1
C19A C 0.4239(3) 0.9713(6) 0.3201(4) 0.105(6) Uiso 0.5 1 d G . P A 1
H19A H 0.3956 0.9950 0.3132 0.126 Uiso 0.5 1 calc R U P A 1
C20A C 0.4582(4) 0.9942(6) 0.3616(4) 0.100(6) Uiso 0.4 1 d G . P A 1
H20A H 0.4531 1.0334 0.3827 0.120 Uiso 0.4 1 calc R U P A 1
C21A C 0.5001(4) 0.9591(6) 0.3717(4) 0.094(5) Uiso 0.5 1 d G . P A 1
H21A H 0.5233 0.9747 0.3998 0.112 Uiso 0.5 1 calc R U P A 1
C22A C 0.5077(3) 0.9011(6) 0.3404(4) 0.088(6) Uiso 0.5 1 d G . P A 1
C23A C 0.4734(3) 0.8781(5) 0.2989(4) 0.054(4) Uiso 0.5 1 d G . P A 1
H23A H 0.4785 0.8389 0.2778 0.065 Uiso 0.5 1 calc R U P A 1
C18B C 0.4253(3) 0.8799(6) 0.2971(3) 0.067(4) Uiso 0.5 1 d G . P A 2
C19B C 0.4134(3) 0.9296(6) 0.3359(4) 0.074(4) Uiso 0.5 1 d G . P A 2
H19B H 0.3842 0.9481 0.3322 0.089 Uiso 0.5 1 calc R U P A 2
C20B C 0.4510(3) 0.9473(5) 0.3804(3) 0.117(5) Uiso 0.6 1 d G . P A 2
H20B H 0.4452 0.9819 0.4040 0.140 Uiso 0.6 1 calc R U P A 2
C21B C 0.4922(3) 0.9188(6) 0.3903(3) 0.079(4) Uiso 0.5 1 d G . P A 2
H21B H 0.5141 0.9288 0.4206 0.095 Uiso 0.5 1 calc R U P A 2
C22B C 0.5012(3) 0.8716(5) 0.3514(4) 0.057(4) Uiso 0.5 1 d G . P A 2
C23B C 0.4675(3) 0.8470(5) 0.3090(4) 0.069(5) Uiso 0.5 1 d G . P A 2
H23B H 0.4737 0.8078 0.2885 0.082 Uiso 0.5 1 calc R U P A 2
C24 C 0.5514(3) 0.8474(6) 0.3545(4) 0.112(3) Uani 1 1 d . . . . .
N4A N 0.2780(4) 0.8785(6) 0.0999(4) 0.059(4) Uiso 0.5 1 d . . P A 1
N5A N 0.2710(5) 1.0097(8) 0.2488(5) 0.101(5) Uiso 0.5 1 d . . P B 1
N6A N 0.4016(4) 0.8918(6) 0.2370(4) 0.059(4) Uiso 0.5 1 d . . P A 1
N4B N 0.2707(4) 0.8441(7) 0.1114(5) 0.069(4) Uiso 0.5 1 d . . P A 2
N5B N 0.2624(4) 0.9698(7) 0.2620(4) 0.065(4) Uiso 0.5 1 d . . P B 2
N6B N 0.3960(3) 0.8568(6) 0.2492(4) 0.048(3) Uiso 0.5 1 d . . P A 2
O1 O 0.18082(16) 0.7473(3) -0.05792(17) 0.0926(16) Uani 1 1 d . . . . .
O2 O 0.12168(18) 0.8254(3) -0.0830(2) 0.117(2) Uani 1 1 d . . . . .
O3 O 0.11373(17) 1.1812(3) 0.2857(2) 0.121(2) Uani 1 1 d . . . . .
O4 O 0.18500(17) 1.1820(3) 0.3317(2) 0.1095(19) Uani 1 1 d . . . . .
O5 O 0.55650(15) 0.8012(3) 0.3221(2) 0.0906(17) Uani 1 1 d . . . . .
O6 O 0.58090(16) 0.8640(4) 0.3937(2) 0.147(3) Uani 1 1 d . . . . .

loop_
_atom_site_aniso_label
_atom_site_aniso_U_11
_atom_site_aniso_U_22
_atom_site_aniso_U_33
_atom_site_aniso_U_23
_atom_site_aniso_U_13
_atom_site_aniso_U_12
Cd1 0.0437(3) 0.1129(5) 0.0749(4) -0.0100(4) 0.0012(2) -0.0063(3)
C1 0.104(6) 0.141(6) 0.127(7) -0.044(6) 0.021(6) 0.034(5)
N1 0.071(5) 0.157(6) 0.089(5) -0.051(5) -0.010(4) 0.010(4)
C2 0.094(7) 0.114(7) 0.091(7) -0.033(6) 0.020(6) 0.022(5)
N2 0.030(4) 0.118(5) 0.082(5) 0.002(4) -0.014(3) 0.023(3)
C3 0.056(6) 0.156(8) 0.089(7) -0.034(6) -0.002(5) 0.027(5)
N3 0.061(5) 0.185(7) 0.103(6) -0.036(5) -0.009(4) 0.043(4)
C10 0.053(6) 0.103(7) 0.120(8) -0.024(6) 0.016(6) 0.008(5)
C17 0.084(8) 0.123(7) 0.115(9) -0.006(6) 0.001(6) 0.010(6)
C24 0.074(7) 0.151(9) 0.091(7) -0.019(7) -0.008(6) 0.034(6)
O1 0.065(3) 0.132(5) 0.068(3) -0.016(4) -0.003(3) 0.014(3)
O2 0.065(4) 0.173(5) 0.100(4) -0.042(4) -0.002(3) 0.016(4)
O3 0.051(4) 0.184(5) 0.117(5) -0.015(4) 0.001(3) 0.031(4)
O4 0.056(4) 0.159(5) 0.106(5) -0.025(4) 0.010(3) 0.020(3)
O5 0.058(3) 0.135(5) 0.073(4) 0.012(3) 0.008(3) 0.029(3)
O6 0.049(4) 0.230(6) 0.126(5) -0.045(5) -0.035(3) 0.028(4)

loop_
_atom_type_symbol
_atom_type_description
_atom_type_scat_dispersion_real
_atom_type_scat_dispersion_imag
_atom_type_scat_source
C C 0.0033 0.0016 'International Tables Vol C Tables 4.2.6.8 and 6.1.1.4'
H H 0.0000 0.0000 'International Tables Vol C Tables 4.2.6.8 and 6.1.1.4'
N N 0.0061 0.0033 'International Tables Vol C Tables 4.2.6.8 and 6.1.1.4'
O O 0.0106 0.0060 'International Tables Vol C Tables 4.2.6.8 and 6.1.1.4'
Cd Cd -0.8075 1.2024 'International Tables Vol C Tables 4.2.6.8 and 6.1.1.4'

loop_
_geom_angle_atom_site_label_1
_geom_angle_atom_site_label_2
_geom_angle_atom_site_label_3
_geom_angle
_geom_angle_site_symmetry_1
_geom_angle_site_symmetry_3
O5 Cd1 O2 102.10(18) 2_655 7_565
O5 Cd1 O3 82.9(2) 2_655 4_545
O2 Cd1 O3 99.2(2) 7_565 4_545
O5 Cd1 N2 96.59(18) 2_655 .
O2 Cd1 N2 155.93(19) 7_565 .
O3 Cd1 N2 98.02(19) 4_545 .
O5 Cd1 O4 137.2(2) 2_655 4_545
O2 Cd1 O4 92.2(2) 7_565 4_545
O3 Cd1 O4 54.85(17) 4_545 4_545
N2 Cd1 O4 84.12(18) . 4_545
O5 Cd1 O1 136.31(19) 2_655 7_565
O2 Cd1 O1 55.31(17) 7_565 7_565
O3 Cd1 O1 132.94(18) 4_545 7_565
N2 Cd1 O1 100.62(19) . 7_565
O4 Cd1 O1 84.62(18) 4_545 7_565
O5 Cd1 C17 110.7(3) 2_655 4_545
O2 Cd1 C17 96.2(3) 7_565 4_545
O3 Cd1 C17 28.0(2) 4_545 4_545
N2 Cd1 C17 91.2(2) . 4_545
O4 Cd1 C17 26.9(2) 4_545 4_545
O1 Cd1 C17 108.8(3) 7_565 4_545
O5 Cd1 C10 123.0(2) 2_655 7_565
O2 Cd1 C10 28.29(18) 7_565 7_565
O3 Cd1 C10 117.9(3) 4_545 7_565
N2 Cd1 C10 127.6(2) . 7_565
O4 Cd1 C10 87.0(2) 4_545 7_565
O1 Cd1 C10 27.07(17) 7_565 7_565
C17 Cd1 C10 103.1(3) 4_545 7_565
N5A C1 N3 114.9(7) . .
N5A C1 N1 122.7(7) . .
N3 C1 N1 120.0 . .
N3 C1 N5B 113.5(6) . .
N1 C1 N5B 122.6(6) . .
C1 N1 C2 120.0 . .
N4B C2 N2 118.4(6) . .
N4B C2 N1 119.9(6) . .
N2 C2 N1 120.0 . .
N2 C2 N4A 116.9(6) . .
N1 C2 N4A 120.1(5) . .
C3 N2 C2 120.0 . .
C3 N2 Cd1 118.8(3) . .
C2 N2 Cd1 118.8(3) . .
N6A C3 N2 113.6(6) . .
N6A C3 N3 123.0(6) . .
N2 C3 N3 120.0 . .
N2 C3 N6B 116.3(6) . .
N3 C3 N6B 122.1(6) . .
C1 N3 C3 120.0 . .
C9A C4A N4A 122.3(8) . .
C9A C4A C5A 122.4 . .
N4A C4A C5A 113.0(8) . .
C6A C5A C4A 117.4 . .
C5A C6A C7A 120.0 . .
C8A C7A C6A 120.0 . .
C9A C8A C7A 120.0 . .
C9A C8A C10 122.0(7) . .
C7A C8A C10 117.1(7) . .
C4A C9A C8A 119.6 . .
C5B C4B C9B 120.0 . .
C5B C4B N4B 115.9(12) . .
C9B C4B N4B 118.8(11) . .
C4B C5B C6B 120.0 . .
C7B C6B C5B 120.0 . .
C6B C7B C8B 113.8 . .
C9B C8B C7B 127.8 . .
C9B C8B C10 120.4(11) . .
C7B C8B C10 110.9(11) . .
C8B C9B C4B 117.9 . .
O1 C10 O2 126.5(9) . .
O1 C10 C8A 118.3(8) . .
O2 C10 C8A 115.3(8) . .
O1 C10 C8B 118.5(9) . .
O2 C10 C8B 114.8(9) . .
O1 C10 Cd1 66.6(5) . 7_565
O2 C10 Cd1 60.0(5) . 7_565
C8A C10 Cd1 173.0(7) . 7_565
C8B C10 Cd1 169.6(7) . 7_565
C12A C11A C16A 120.0 . .
C12A C11A N5A 123.5(12) . .
C16A C11A N5A 116.3(12) . .
C11A C12A C13A 120.0 . .
C14A C13A C12A 120.0 . .
C15A C14A C13A 120.0 . .
C16A C15A C14A 120.0 . .
C16A C15A C17 112.8(11) . .
C14A C15A C17 122.4(11) . .
C15A C16A C11A 120.0 . .
N5B C11B C16B 117.6(8) . .
N5B C11B C12B 122.2(8) . .
C16B C11B C12B 120.0 . .
C13B C12B C11B 120.0 . .
C12B C13B C14B 120.0 . .
C15B C14B C13B 120.0 . .
C16B C15B C14B 120.0 . .
C16B C15B C17 117.2(7) . .
C14B C15B C17 122.7(7) . .
C15B C16B C11B 120.0 . .
O4 C17 O3 126.4(9) . .
O4 C17 C15A 119.8(11) . .
O3 C17 C15A 111.4(10) . .
O4 C17 C15B 118.0(9) . .
O3 C17 C15B 114.2(8) . .
O4 C17 Cd1 65.6(5) . 4
O3 C17 Cd1 60.7(5) . 4
C15A C17 Cd1 162.7(8) . 4
C15B C17 Cd1 166.0(6) . 4
C19A C18A C23A 120.0 . .
C19A C18A N6A 126.8(9) . .
C23A C18A N6A 112.1(8) . .
C18A C19A C20A 120.0 . .
C19A C20A C21A 120.0 . .
C22A C21A C20A 120.0 . .
C21A C22A C23A 120.0 . .
C21A C22A C24 123.2(8) . .
C23A C22A C24 115.9(8) . .
C22A C23A C18A 120.0 . .
C23B C18B N6B 114.7(8) . .
C23B C18B C19B 118.1 . .
N6B C18B C19B 127.0(8) . .
C20B C19B C18B 115.1 . .
C21B C20B C19B 126.1 . .
C20B C21B C22B 115.6 . .
C23B C22B C21B 123.0 . .
C23B C22B C24 117.2(7) . .
C21B C22B C24 119.8(7) . .
C18B C23B C22B 120.7 . .
O5 C24 O6 124.8(9) . .
O5 C24 C22A 117.7(8) . .
O6 C24 C22A 116.4(9) . .
O5 C24 C22B 116.4(8) . .
O6 C24 C22B 117.3(9) . .
C2 N4A C4A 120.9(9) . .
C1 N5A C11A 124.6(12) . .
C3 N6A C18A 123.9(9) . .
C2 N4B C4B 120.7(10) . .
C11B N5B C1 125.8(9) . .
C3 N6B C18B 126.0(9) . .
C10 O1 Cd1 86.3(5) . 7_565
C10 O2 Cd1 91.7(5) . 7_565
C17 O3 Cd1 91.3(5) . 4
C17 O4 Cd1 87.5(6) . 4
C24 O5 Cd1 101.0(5) . 2_655

loop_
_geom_bond_atom_site_label_1
_geom_bond_atom_site_label_2
_geom_bond_distance
_geom_bond_site_symmetry_2
Cd1 O5 2.268(4) 2_655
Cd1 O2 2.307(5) 7_565
Cd1 O3 2.338(6) 4_545
Cd1 N2 2.378(4) .
Cd1 O4 2.443(5) 4_545
Cd1 O1 2.448(4) 7_565
Cd1 C17 2.679(10) 4_545
Cd1 C10 2.662(9) 7_565
C1 N5A 1.352(14) .
C1 N3 1.350(2) .
C1 N1 1.350(2) .
C1 N5B 1.434(12) .
N1 C2 1.350(2) .
C2 N4B 1.363(12) .
C2 N2 1.350(2) .
C2 N4A 1.433(12) .
N2 C3 1.350(2) .
C3 N6A 1.351(11) .
C3 N3 1.350(2) .
C3 N6B 1.361(10) .
C4A C9A 1.361(6) .
C4A N4A 1.429(15) .
C4A C5A 1.462(7) .
C5A C6A 1.428(7) .
C6A C7A 1.428(7) .
C7A C8A 1.428(7) .
C8A C9A 1.428(7) .
C8A C10 1.506(13) .
C4B C5B 1.457(11) .
C4B C9B 1.457(11) .
C4B N4B 1.532(19) .
C5B C6B 1.457(11) .
C6B C7B 1.457(11) .
C7B C8B 1.508(11) .
C8B C9B 1.300(10) .
C8B C10 1.528(16) .
C10 O1 1.214(7) .
C10 O2 1.262(8) .
C10 Cd1 2.662(9) 7_565
C11A C12A 1.415(8) .
C11A C16A 1.416(8) .
C11A N5A 1.494(15) .
C12A C13A 1.416(8) .
C13A C14A 1.415(8) .
C14A C15A 1.415(8) .
C15A C16A 1.415(8) .
C15A C17 1.520(17) .
C11B N5B 1.392(12) .
C11B C16B 1.417(5) .
C11B C12B 1.417(5) .
C12B C13B 1.417(5) .
C13B C14B 1.417(5) .
C14B C15B 1.417(5) .
C15B C16B 1.416(5) .
C15B C17 1.540(11) .
C17 O4 1.213(9) .
C17 O3 1.256(9) .
C17 Cd1 2.679(10) 4
C18A C19A 1.378(6) .
C18A C23A 1.378(6) .
C18A N6A 1.508(13) .
C19A C20A 1.378(6) .
C20A C21A 1.378(6) .
C21A C22A 1.378(6) .
C22A C23A 1.378(6) .
C22A C24 1.587(12) .
C18B C23B 1.368(5) .
C18B N6B 1.427(12) .
C18B C19B 1.485(6) .
C19B C20B 1.462(6) .
C20B C21B 1.311(5) .
C21B C22B 1.426(5) .
C22B C23B 1.392(5) .
C22B C24 1.576(12) .
C24 O5 1.233(9) .
C24 O6 1.232(9) .
O1 Cd1 2.448(4) 7_565
O2 Cd1 2.307(5) 7_565
O3 Cd1 2.338(6) 4
O4 Cd1 2.443(5) 4
O5 Cd1 2.268(4) 2_655
